data_1548695
loop_
_publ_author_name
'Thomas E. Edwards'
'Pavol Cekan'
'Gunnar W. Reginsson'
'Sandip A. Shelke'
'Adrian R. Ferre-D Amare'
'Olav Schiemann'
'Snorri Th. Sigurdsson'

_publ_section_title
;
 Crystal structure of a DNA containing the planar, phenoxazine-derived
 bi-functional spectroscopic probe C
;
_journal_name_full 'Nucleic Acids Research'
_journal_page_first 4419
_journal_page_last 4426
_journal_paper_doi 10.1093/nar/gkr015
_journal_volume 39
_journal_year 2011
_chemical_formula_moiety 'C16 H15 N4 O3'
_chemical_formula_sum 'C16 H15 N4 O3'
_chemical_formula_weight 311.32
_space_group_IT_number 14
_symmetry_cell_setting monoclinic
_symmetry_space_group_name_Hall '-P 2yn'
_symmetry_space_group_name_H-M 'P 1 21/n 1'
_atom_sites_solution_hydrogens geom
_atom_sites_solution_primary direct
_atom_sites_solution_secondary difmap
_cell_angle_alpha 90.00
_cell_angle_beta 91.230(12)
_cell_angle_gamma 90.00
_cell_formula_units_Z 4
_cell_length_a 5.731(2)
_cell_length_b 9.162(4)
_cell_length_c 31.739(12)
_cell_measurement_temperature 93(2)
_cell_volume 1666.1(11)
_computing_cell_refinement 'CrystalClear (Rigaku Corp., 2004)'
_computing_data_collection 'CrystalClear (Rigaku Corp., 2004)'
_computing_data_reduction 'CrystalClear (Rigaku Corp., 2004)'
_computing_molecular_graphics 'Bruker SHELXTL'
_computing_publication_material 'Bruker SHELXTL'
_computing_structure_refinement 'SHELXL-97 (Sheldrick, 1997)'
_computing_structure_solution 'SHELXS-97 (Sheldrick, 1990)'
_diffrn_ambient_temperature 93(2)
_diffrn_measured_fraction_theta_full 0.995
_diffrn_measured_fraction_theta_max 0.995
_diffrn_measurement_device_type CCD
_diffrn_measurement_method '\w and \f scans'
_diffrn_radiation_monochromator confocal
_diffrn_radiation_source 'rotating anode'
_diffrn_radiation_type MoK\a
_diffrn_radiation_wavelength 0.71073
_diffrn_reflns_av_R_equivalents 0.1135
_diffrn_reflns_av_sigmaI/netI 0.1080
_diffrn_reflns_limit_h_max 6
_diffrn_reflns_limit_h_min -4
_diffrn_reflns_limit_k_max 10
_diffrn_reflns_limit_k_min -11
_diffrn_reflns_limit_l_max 38
_diffrn_reflns_limit_l_min -37
_diffrn_reflns_number 9668
_diffrn_reflns_theta_full 25.30
_diffrn_reflns_theta_max 25.30
_diffrn_reflns_theta_min 1.28
_exptl_absorpt_coefficient_mu 0.089
_exptl_absorpt_correction_T_max 0.9972
_exptl_absorpt_correction_T_min 0.9906
_exptl_absorpt_correction_type multi-scan
_exptl_absorpt_process_details 'Jacobson, R. (1998) Private communication'
_exptl_crystal_colour yellow
_exptl_crystal_density_diffrn 1.243
_exptl_crystal_density_method 'not measured'
_exptl_crystal_F_000 696
_exptl_crystal_size_max 0.10
_exptl_crystal_size_mid 0.03
_exptl_crystal_size_min 0.03
_refine_diff_density_max 0.495
_refine_diff_density_min -0.361
_refine_diff_density_rms 0.086
_refine_ls_extinction_method none
_refine_ls_goodness_of_fit_ref 1.030
_refine_ls_hydrogen_treatment constr
_refine_ls_matrix_type full
_refine_ls_number_parameters 227
_refine_ls_number_reflns 2997
_refine_ls_number_restraints 0
_refine_ls_restrained_S_all 1.030
_refine_ls_R_factor_all 0.1676
_refine_ls_R_factor_gt 0.0900
_refine_ls_shift/su_max 0.019
_refine_ls_shift/su_mean 0.001
_refine_ls_structure_factor_coef Fsqd
_refine_ls_weighting_details 'calc w=1/[\s^2^(Fo^2^)+(0.1337P)^2^+0.0000P] where P=(Fo^2^+2Fc^2^)/3'
_refine_ls_weighting_scheme calc
_refine_ls_wR_factor_gt 0.2330
_refine_ls_wR_factor_ref 0.2790
_reflns_number_gt 1506
_reflns_number_total 2997
_reflns_threshold_expression >2sigma(I)
_cod_data_source_file NAR-2011-39-4419-2.cif
_cod_data_source_block 2
_cod_original_cell_volume 1666.0(11)
_cod_original_sg_symbol_H-M P21/n
_cod_database_code 1548695

loop_
_symmetry_equiv_pos_as_xyz
'x, y, z'
'-x+1/2, y+1/2, -z+1/2'
'-x, -y, -z'
'x-1/2, -y-1/2, z-1/2'

loop_
_atom_site_label
_atom_site_type_symbol
_atom_site_fract_x
_atom_site_fract_y
_atom_site_fract_z
_atom_site_U_iso_or_equiv
_atom_site_adp_type
_atom_site_occupancy
_atom_site_symmetry_multiplicity
_atom_site_calc_flag
_atom_site_refinement_flags
_atom_site_disorder_assembly
_atom_site_disorder_group
O1 O -0.9162(6) -0.4009(3) 0.26927(9) 0.0445(9) Uani 1 1 d . . .
C1 C -0.7338(9) -0.4017(5) 0.24815(14) 0.0396(12) Uani 1 1 d . . .
N2 N -0.6463(7) -0.5281(4) 0.23177(11) 0.0387(10) Uani 1 1 d . . .
C3 C -0.4517(9) -0.5278(5) 0.20696(14) 0.0408(12) Uani 1 1 d . . .
H3A H -0.3951 -0.6169 0.1958 0.049 Uiso 1 1 calc R . .
C4 C -0.3428(8) -0.4032(5) 0.19854(13) 0.0372(11) Uani 1 1 d . . .
O5 O -0.1448(6) -0.3993(3) 0.17413(9) 0.0444(9) Uani 1 1 d . . .
C6 C -0.0791(8) -0.2633(5) 0.15902(13) 0.0384(12) Uani 1 1 d . . .
C7 C 0.0664(8) -0.2582(5) 0.12426(14) 0.0407(12) Uani 1 1 d . . .
H7A H 0.1209 -0.3454 0.1116 0.049 Uiso 1 1 calc R . .
C8 C 0.1301(8) -0.1208(5) 0.10850(14) 0.0406(12) Uani 1 1 d . . .
C9 C 0.2708(8) -0.0918(5) 0.06964(15) 0.0425(12) Uani 1 1 d . . .
O10 O 0.3551(6) 0.1460(4) 0.04000(11) 0.0601(11) Uani 1 1 d . . .
N10 N 0.2562(7) 0.0702(5) 0.06883(12) 0.0495(11) Uani 1 1 d . . .
C11 C 0.1315(8) 0.1392(5) 0.10423(14) 0.0442(13) Uani 1 1 d . . .
C12 C 0.0541(8) 0.0069(5) 0.12767(13) 0.0388(12) Uani 1 1 d . . .
C13 C -0.0910(8) -0.0005(5) 0.16193(14) 0.0413(12) Uani 1 1 d . . .
H13A H -0.1427 0.0868 0.1749 0.050 Uiso 1 1 calc R . .
C14 C -0.1608(8) -0.1337(5) 0.17728(13) 0.0358(11) Uani 1 1 d . . .
N15 N -0.3262(7) -0.1415(4) 0.20976(11) 0.0398(10) Uani 1 1 d . . .
C16 C -0.4294(8) -0.2731(5) 0.21686(13) 0.0379(11) Uani 1 1 d . . .
N17 N -0.6177(7) -0.2732(4) 0.24145(11) 0.0371(10) Uani 1 1 d . . .
C18 C 0.1605(9) -0.1520(6) 0.02924(14) 0.0521(14) Uani 1 1 d . . .
H18A H -0.0027 -0.1205 0.0270 0.078 Uiso 1 1 calc R . .
H18B H 0.1673 -0.2589 0.0297 0.078 Uiso 1 1 calc R . .
H18C H 0.2458 -0.1155 0.0050 0.078 Uiso 1 1 calc R . .
C19 C 0.5216(9) -0.1386(6) 0.07349(16) 0.0549(14) Uani 1 1 d . . .
H19A H 0.5914 -0.0983 0.0994 0.082 Uiso 1 1 calc R . .
H19B H 0.6071 -0.1025 0.0492 0.082 Uiso 1 1 calc R . .
H19C H 0.5300 -0.2453 0.0743 0.082 Uiso 1 1 calc R . .
C20 C -0.0717(10) 0.2347(6) 0.08716(16) 0.0547(14) Uani 1 1 d . . .
H20A H -0.1797 0.1742 0.0704 0.082 Uiso 1 1 calc R . .
H20B H -0.0096 0.3127 0.0695 0.082 Uiso 1 1 calc R . .
H20C H -0.1546 0.2777 0.1108 0.082 Uiso 1 1 calc R . .
C21 C 0.3009(10) 0.2352(6) 0.13065(16) 0.0546(14) Uani 1 1 d . . .
H21A H 0.4302 0.1751 0.1415 0.082 Uiso 1 1 calc R . .
H21B H 0.2176 0.2782 0.1543 0.082 Uiso 1 1 calc R . .
H21C H 0.3625 0.3132 0.1129 0.082 Uiso 1 1 calc R . .

loop_
_atom_site_aniso_label
_atom_site_aniso_U_11
_atom_site_aniso_U_22
_atom_site_aniso_U_33
_atom_site_aniso_U_23
_atom_site_aniso_U_13
_atom_site_aniso_U_12
O1 0.050(2) 0.034(2) 0.0506(18) 0.0014(15) 0.0190(17) -0.0034(15)
C1 0.047(3) 0.034(3) 0.038(2) 0.002(2) 0.002(2) 0.001(2)
N2 0.044(2) 0.032(2) 0.041(2) -0.0034(18) 0.0096(19) 0.0010(18)
C3 0.052(3) 0.029(3) 0.041(2) -0.007(2) 0.002(2) 0.004(2)
C4 0.046(3) 0.029(3) 0.036(2) 0.003(2) 0.010(2) 0.003(2)
O5 0.056(2) 0.0292(18) 0.0488(18) 0.0047(15) 0.0166(17) 0.0015(15)
C6 0.043(3) 0.036(3) 0.036(2) -0.005(2) 0.000(2) 0.003(2)
C7 0.038(3) 0.039(3) 0.044(3) -0.003(2) 0.002(2) -0.001(2)
C8 0.033(3) 0.047(3) 0.042(2) -0.002(2) 0.004(2) -0.005(2)
C9 0.038(3) 0.040(3) 0.050(3) -0.001(2) 0.011(2) -0.004(2)
O10 0.067(3) 0.059(2) 0.055(2) 0.0036(19) 0.018(2) -0.0128(19)
N10 0.054(3) 0.046(3) 0.048(2) 0.003(2) 0.014(2) -0.013(2)
C11 0.041(3) 0.049(3) 0.043(3) -0.001(2) 0.008(2) -0.007(2)
C12 0.041(3) 0.039(3) 0.037(2) 0.002(2) 0.001(2) -0.005(2)
C13 0.042(3) 0.036(3) 0.047(3) -0.003(2) 0.008(2) -0.001(2)
C14 0.039(3) 0.034(3) 0.034(2) 0.000(2) 0.003(2) 0.001(2)
N15 0.045(2) 0.034(2) 0.042(2) 0.0024(18) 0.0119(18) -0.0064(18)
C16 0.040(3) 0.039(3) 0.034(2) 0.000(2) 0.001(2) -0.001(2)
N17 0.046(2) 0.027(2) 0.0383(19) -0.0023(17) 0.0077(18) 0.0003(17)
C18 0.056(4) 0.059(3) 0.042(3) -0.003(3) 0.007(3) -0.004(3)
C19 0.046(3) 0.060(4) 0.059(3) 0.001(3) 0.007(3) -0.004(3)
C20 0.056(4) 0.052(3) 0.056(3) 0.009(3) 0.003(3) -0.005(3)
C21 0.053(3) 0.055(3) 0.056(3) -0.002(3) 0.007(3) -0.019(3)

loop_
_atom_type_symbol
_atom_type_description
_atom_type_scat_dispersion_real
_atom_type_scat_dispersion_imag
_atom_type_scat_source
C C 0.0033 0.0016 'International Tables Vol C Tables 4.2.6.8 and 6.1.1.4'
H H 0.0000 0.0000 'International Tables Vol C Tables 4.2.6.8 and 6.1.1.4'
N N 0.0061 0.0033 'International Tables Vol C Tables 4.2.6.8 and 6.1.1.4'
O O 0.0106 0.0060 'International Tables Vol C Tables 4.2.6.8 and 6.1.1.4'

loop_
_geom_angle_atom_site_label_1
_geom_angle_atom_site_label_2
_geom_angle_atom_site_label_3
_geom_angle
_geom_angle_site_symmetry_1
_geom_angle_site_symmetry_3
O1 C1 N2 121.6(4) . .
O1 C1 N17 119.4(4) . .
N2 C1 N17 119.0(4) . .
C1 N2 C3 121.5(4) . .
C4 C3 N2 120.3(4) . .
C3 C4 O5 121.8(4) . .
C3 C4 C16 117.9(4) . .
O5 C4 C16 120.3(4) . .
C4 O5 C6 116.5(3) . .
O5 C6 C7 118.2(4) . .
O5 C6 C14 121.3(4) . .
C7 C6 C14 120.4(4) . .
C6 C7 C8 118.4(4) . .
C12 C8 C7 120.7(4) . .
C12 C8 C9 112.7(4) . .
C7 C8 C9 126.5(4) . .
N10 C9 C19 109.8(4) . .
N10 C9 C8 99.1(4) . .
C19 C9 C8 114.2(4) . .
N10 C9 C18 109.0(4) . .
C19 C9 C18 110.1(4) . .
C8 C9 C18 113.9(4) . .
O10 N10 C11 122.2(4) . .
O10 N10 C9 121.6(4) . .
C11 N10 C9 116.1(4) . .
N10 C11 C12 100.6(4) . .
N10 C11 C21 110.3(4) . .
C12 C11 C21 112.4(4) . .
N10 C11 C20 110.3(4) . .
C12 C11 C20 113.8(4) . .
C21 C11 C20 109.2(4) . .
C13 C12 C8 120.1(4) . .
C13 C12 C11 128.3(4) . .
C8 C12 C11 111.4(4) . .
C14 C13 C12 120.3(4) . .
C13 C14 C6 120.1(4) . .
C13 C14 N15 120.4(4) . .
C6 C14 N15 119.4(4) . .
C16 N15 C14 117.6(4) . .
N17 C16 N15 116.9(4) . .
N17 C16 C4 121.9(4) . .
N15 C16 C4 121.2(4) . .
C16 N17 C1 119.3(4) . .

loop_
_geom_bond_atom_site_label_1
_geom_bond_atom_site_label_2
_geom_bond_distance
_geom_bond_site_symmetry_2
O1 C1 1.254(5) .
C1 N2 1.369(5) .
C1 N17 1.370(6) .
N2 C3 1.379(6) .
C3 C4 1.331(6) .
C4 O5 1.388(5) .
C4 C16 1.420(6) .
O5 C6 1.390(5) .
C6 C7 1.398(6) .
C6 C14 1.406(6) .
C7 C8 1.406(6) .
C8 C12 1.392(6) .
C8 C9 1.511(6) .
C9 N10 1.487(6) .
C9 C19 1.502(7) .
C9 C18 1.521(7) .
O10 N10 1.289(5) .
N10 C11 1.486(6) .
C11 C12 1.495(6) .
C11 C21 1.544(7) .
C11 C20 1.545(7) .
C12 C13 1.385(6) .
C13 C14 1.377(6) .
C14 N15 1.417(5) .
N15 C16 1.364(6) .
C16 N17 1.345(6) .
